data_4029113
loop_
_publ_author_name
'Wang, Yong'
'Song, Jinsheng'
'Xu, Li'
'Kan, Yuhe'
'Shi, Jianwu'
'Wang, Hua'

_publ_section_title
;
 Synthesis and characterization of cyclooctatetrathiophenes with different
 connection sequences.
;
_journal_issue 5
_journal_name_full 'The Journal of organic chemistry'
_journal_page_first 2255
_journal_page_last 2262
_journal_paper_doi 10.1021/jo500278d
_journal_volume 79
_journal_year 2014
_chemical_formula_sum 'C28 H42 O S4 Si4'
_chemical_formula_weight 635.22
_chemical_name_systematic
;

 ?

;
_space_group_IT_number 2
_symmetry_cell_setting triclinic
_symmetry_space_group_name_Hall '-P 1'
_symmetry_space_group_name_H-M 'P -1'
_atom_sites_solution_hydrogens geom
_atom_sites_solution_primary direct
_atom_sites_solution_secondary difmap
_audit_creation_method SHELXL-97
_cell_angle_alpha 113.8950(10)
_cell_angle_beta 109.7700(10)
_cell_angle_gamma 93.7470(10)
_cell_formula_units_Z 2
_cell_length_a 12.8830(10)
_cell_length_b 12.9010(10)
_cell_length_c 13.9980(11)
_cell_measurement_reflns_used 2985
_cell_measurement_temperature 293(2)
_cell_measurement_theta_max 23.09
_cell_measurement_theta_min 2.32
_cell_volume 1945.6(3)
_computing_cell_refinement 'Bruker SAINT'
_computing_data_collection 'Bruker APEX2'
_computing_data_reduction 'Bruker SAINT'
_computing_molecular_graphics 'Bruker SHELXTL'
_computing_publication_material 'Bruker SHELXTL'
_computing_structure_refinement 'SHELXL-97 (Sheldrick, 1997)'
_computing_structure_solution 'SHELXS-97 (Sheldrick, 1990)'
_diffrn_ambient_temperature 293(2)
_diffrn_measured_fraction_theta_full 0.992
_diffrn_measured_fraction_theta_max 0.992
_diffrn_measurement_device_type 'Bruker APEX-II CCD'
_diffrn_measurement_method '\f and \w scans'
_diffrn_radiation_monochromator graphite
_diffrn_radiation_source 'fine-focus sealed tube'
_diffrn_radiation_type MoK\a
_diffrn_radiation_wavelength 0.71073
_diffrn_reflns_av_R_equivalents 0.0158
_diffrn_reflns_av_sigmaI/netI 0.0356
_diffrn_reflns_limit_h_max 15
_diffrn_reflns_limit_h_min -15
_diffrn_reflns_limit_k_max 15
_diffrn_reflns_limit_k_min -10
_diffrn_reflns_limit_l_max 16
_diffrn_reflns_limit_l_min -15
_diffrn_reflns_number 10069
_diffrn_reflns_theta_full 25.00
_diffrn_reflns_theta_max 25.00
_diffrn_reflns_theta_min 1.74
_diffrn_standards_number 0
_exptl_absorpt_coefficient_mu 0.385
_exptl_absorpt_correction_T_max 0.9200
_exptl_absorpt_correction_T_min 0.8580
_exptl_absorpt_correction_type multi-scan
_exptl_absorpt_process_details SADABS
_exptl_crystal_colour colorless
_exptl_crystal_density_diffrn 1.084
_exptl_crystal_density_method 'not measured'
_exptl_crystal_description block
_exptl_crystal_F_000 676
_exptl_crystal_size_max 0.41
_exptl_crystal_size_mid 0.27
_exptl_crystal_size_min 0.22
_refine_diff_density_max 0.898
_refine_diff_density_min -0.551
_refine_diff_density_rms 0.107
_refine_ls_extinction_method none
_refine_ls_goodness_of_fit_ref 1.077
_refine_ls_hydrogen_treatment constr
_refine_ls_matrix_type full
_refine_ls_number_parameters 410
_refine_ls_number_reflns 6811
_refine_ls_number_restraints 53
_refine_ls_restrained_S_all 1.137
_refine_ls_R_factor_all 0.1201
_refine_ls_R_factor_gt 0.0873
_refine_ls_shift/su_max 0.000
_refine_ls_shift/su_mean 0.000
_refine_ls_structure_factor_coef Fsqd
_refine_ls_weighting_details 'calc w=1/[\s^2^(Fo^2^)+(0.1844P)^2^+0.0000P] where P=(Fo^2^+2Fc^2^)/3'
_refine_ls_weighting_scheme calc
_refine_ls_wR_factor_gt 0.2557
_refine_ls_wR_factor_ref 0.2804
_reflns_number_gt 4397
_reflns_number_total 6811
_reflns_threshold_expression >2sigma(I)
_cod_data_source_file jo500278d_si_005.cif
_cod_data_source_block 1
_cod_depositor_comments
;
The following automatic conversions were performed:

'_symmetry_cell_setting' value 'Triclinic' changed to 'triclinic'
according to
/usr/data/users/saulius/crontab/automatic-downloads/current/ACS/lib/dictionaries/cif_core.dic
dictionary named 'cif_core.dic' version 2.4.2 from
2011-04-26.

'_exptl_absorpt_correction_type' value 'Multi-scan'
changed to 'multi-scan' according to
/usr/data/users/saulius/crontab/automatic-downloads/current/ACS/lib/dictionaries/cif_core.dic
dictionary named 'cif_core.dic' version 2.4.2 from 2011-04-26.

Automatic conversion script
Id: cif_fix_values 2281 2013-09-26 08:29:07Z andrius 
;
_cod_original_sg_symbol_H-M P-1
_cod_database_code 4029113

loop_
_symmetry_equiv_pos_as_xyz
'x, y, z'
'-x, -y, -z'

loop_
_atom_site_label
_atom_site_type_symbol
_atom_site_fract_x
_atom_site_fract_y
_atom_site_fract_z
_atom_site_U_iso_or_equiv
_atom_site_adp_type
_atom_site_occupancy
_atom_site_symmetry_multiplicity
_atom_site_calc_flag
_atom_site_refinement_flags
_atom_site_disorder_assembly
_atom_site_disorder_group
Si1 Si 0.27361(14) 0.62772(14) 0.08900(19) 0.1114(7) Uani 1 1 d . A .
Si2 Si 1.04648(13) 0.77125(15) 0.44547(12) 0.0921(6) Uani 1 1 d . A .
Si3 Si 0.84887(15) 0.81089(14) -0.20953(13) 0.0937(5) Uani 1 1 d U A .
Si4 Si 0.61671(13) 1.34259(11) 0.27554(14) 0.0967(6) Uani 1 1 d . A .
S1 S 0.5334(2) 0.6673(3) 0.1592(3) 0.0625(8) Uani 0.568(4) 1 d P A 1
S2 S 0.7951(3) 0.7698(5) 0.3381(4) 0.0680(9) Uani 0.568(4) 1 d P A 1
S3 S 0.8495(8) 0.7755(8) -0.0073(6) 0.0823(13) Uani 0.568(4) 1 d P A 1
S4 S 0.7143(3) 1.1479(3) 0.1515(3) 0.0688(8) Uani 0.568(4) 1 d P A 1
C25 C 0.4423(17) 0.825(2) 0.125(3) 0.087(8) Uani 0.568(4) 1 d PD A 1
H25 H 0.3878 0.8644 0.1044 0.104 Uiso 0.568(4) 1 calc PR A 1
C26 C 0.9226(12) 0.8243(19) 0.2519(15) 0.063(4) Uani 0.568(4) 1 d PD A 1
H26 H 0.9878 0.8440 0.2424 0.076 Uiso 0.568(4) 1 calc PR A 1
C27 C 0.7400(18) 0.9182(16) -0.0448(14) 0.053(4) Uani 0.568(4) 1 d PD A 1
H27 H 0.7037 0.9599 -0.0815 0.064 Uiso 0.568(4) 1 calc PR A 1
C28 C 0.580(2) 1.0918(15) 0.231(2) 0.057(5) Uani 0.568(4) 1 d PD A 1
H28 H 0.5354 1.0987 0.2716 0.069 Uiso 0.568(4) 1 calc PR A 1
S5 S 0.4164(9) 0.8404(9) 0.1246(15) 0.094(2) Uani 0.432(4) 1 d P A 2
S6 S 0.9563(5) 0.8207(7) 0.2421(6) 0.0687(13) Uani 0.432(4) 1 d P A 2
S7 S 0.7293(7) 0.9405(6) -0.0615(6) 0.0576(12) Uani 0.432(4) 1 d P A 2
S8 S 0.5547(9) 1.0970(6) 0.2429(11) 0.0660(15) Uani 0.432(4) 1 d P A 2
C29 C 0.5320(12) 0.7023(14) 0.1720(17) 0.075(7) Uani 0.432(4) 1 d PDU A 2
H29 H 0.5497 0.6435 0.1926 0.090 Uiso 0.432(4) 1 calc PR A 2
C30 C 0.8092(15) 0.782(3) 0.314(2) 0.086(8) Uani 0.432(4) 1 d PD A 2
H30 H 0.7777 0.7648 0.3580 0.103 Uiso 0.432(4) 1 calc PR A 2
C31 C 0.835(3) 0.799(3) -0.004(2) 0.086(9) Uani 0.432(4) 1 d PDU A 2
H31 H 0.8784 0.7444 -0.0047 0.104 Uiso 0.432(4) 1 calc PR A 2
C32 C 0.6903(19) 1.1251(14) 0.155(2) 0.102(10) Uani 0.432(4) 1 d PDU A 2
H32 H 0.7343 1.1621 0.1325 0.123 Uiso 0.432(4) 1 calc PR A 2
C1 C 0.4134(4) 0.7166(4) 0.1257(4) 0.0733(12) Uani 1 1 d D . .
C2 C 0.9256(4) 0.7895(4) 0.3386(4) 0.0708(12) Uani 1 1 d D . .
C3 C 0.8068(4) 0.8414(4) -0.0871(4) 0.0720(12) Uani 1 1 d DU . .
C4 C 0.6300(4) 1.1884(4) 0.2212(4) 0.0679(11) Uani 1 1 d D . .
C5 C 0.6175(4) 0.7915(3) 0.1814(3) 0.0627(10) Uani 1 1 d D . .
C6 C 0.7400(4) 0.8002(3) 0.2225(3) 0.0625(10) Uani 1 1 d D A .
C7 C 0.8148(3) 0.8265(3) 0.1826(4) 0.0625(10) Uani 1 1 d D . .
C8 C 0.7904(3) 0.8486(4) 0.0824(4) 0.0614(10) Uani 1 1 d D A .
C9 C 0.7330(3) 0.9263(3) 0.0592(3) 0.0600(10) Uani 1 1 d D . .
C10 C 0.6812(3) 1.0064(3) 0.1271(3) 0.0579(10) Uani 1 1 d D A .
C11 C 0.6070(3) 0.9819(4) 0.1700(3) 0.0590(10) Uani 1 1 d D . .
C12 C 0.5599(3) 0.8689(4) 0.1583(3) 0.0597(10) Uani 1 1 d D A .
C13 C 0.1746(7) 0.7236(10) 0.0925(12) 0.224(6) Uani 1 1 d . . .
H13A H 0.1651 0.7475 0.0340 0.337 Uiso 1 1 calc R A .
H13B H 0.2043 0.7912 0.1656 0.337 Uiso 1 1 calc R . .
H13C H 0.1025 0.6825 0.0797 0.337 Uiso 1 1 calc R . .
C14 C 0.2897(9) 0.5764(9) 0.2025(12) 0.198(5) Uani 1 1 d . . .
H14A H 0.3082 0.6427 0.2748 0.297 Uiso 1 1 calc R A .
H14B H 0.3492 0.5353 0.2078 0.297 Uiso 1 1 calc R . .
H14C H 0.2197 0.5255 0.1819 0.297 Uiso 1 1 calc R . .
C15 C 0.2273(11) 0.4959(9) -0.0456(10) 0.241(7) Uani 1 1 d . . .
H15A H 0.2169 0.5167 -0.1062 0.361 Uiso 1 1 calc R A .
H15B H 0.1569 0.4506 -0.0597 0.361 Uiso 1 1 calc R . .
H15C H 0.2837 0.4509 -0.0421 0.361 Uiso 1 1 calc R . .
C16 C 1.0134(13) 0.788(2) 0.5618(11) 0.355(13) Uani 1 1 d . . .
H16A H 0.9482 0.7279 0.5366 0.532 Uiso 1 1 calc R A .
H16B H 0.9971 0.8630 0.5939 0.532 Uiso 1 1 calc R . .
H16C H 1.0767 0.7819 0.6185 0.532 Uiso 1 1 calc R . .
C17 C 1.0794(8) 0.6348(8) 0.3728(8) 0.164(4) Uani 1 1 d . . .
H17A H 1.0176 0.5714 0.3481 0.247 Uiso 1 1 calc R A .
H17B H 1.1472 0.6277 0.4238 0.247 Uiso 1 1 calc R . .
H17C H 1.0910 0.6326 0.3078 0.247 Uiso 1 1 calc R . .
C18 C 1.1694(11) 0.8879(10) 0.4965(15) 0.346(14) Uani 1 1 d . . .
H18A H 1.2333 0.8804 0.5516 0.519 Uiso 1 1 calc R A .
H18B H 1.1526 0.9621 0.5312 0.519 Uiso 1 1 calc R . .
H18C H 1.1871 0.8823 0.4334 0.519 Uiso 1 1 calc R . .
C19 C 0.7664(11) 0.6789(11) -0.3238(9) 0.263(7) Uani 1 1 d U . .
H19A H 0.7889 0.6638 -0.3861 0.395 Uiso 1 1 calc R A .
H19B H 0.6880 0.6821 -0.3471 0.395 Uiso 1 1 calc R . .
H19C H 0.7766 0.6177 -0.3017 0.395 Uiso 1 1 calc R . .
C20 C 0.9935(10) 0.8092(17) -0.1684(10) 0.269(6) Uani 1 1 d U . .
H20A H 1.0141 0.7929 -0.2320 0.403 Uiso 1 1 calc R A .
H20B H 1.0070 0.7499 -0.1440 0.403 Uiso 1 1 calc R . .
H20C H 1.0384 0.8838 -0.1069 0.403 Uiso 1 1 calc R . .
C21 C 0.8726(13) 0.9325(9) -0.2234(10) 0.225(5) Uani 1 1 d U . .
H21A H 0.8946 0.9154 -0.2862 0.337 Uiso 1 1 calc R A .
H21B H 0.9322 0.9911 -0.1546 0.337 Uiso 1 1 calc R . .
H21C H 0.8046 0.9607 -0.2373 0.337 Uiso 1 1 calc R . .
C22 C 0.7540(7) 1.4411(6) 0.3356(11) 0.206(5) Uani 1 1 d . . .
H22A H 0.7813 1.4281 0.2767 0.308 Uiso 1 1 calc R A .
H22B H 0.8066 1.4272 0.3941 0.308 Uiso 1 1 calc R . .
H22C H 0.7469 1.5203 0.3677 0.308 Uiso 1 1 calc R . .
C23 C 0.5068(6) 1.3557(5) 0.1601(7) 0.130(3) Uani 1 1 d . . .
H23A H 0.5297 1.3384 0.0979 0.194 Uiso 1 1 calc R A .
H23B H 0.4960 1.4337 0.1873 0.194 Uiso 1 1 calc R . .
H23C H 0.4369 1.3017 0.1345 0.194 Uiso 1 1 calc R . .
C24 C 0.5780(11) 1.3752(8) 0.3996(9) 0.193(5) Uani 1 1 d . . .
H24A H 0.5698 1.4541 0.4297 0.289 Uiso 1 1 calc R A .
H24B H 0.6366 1.3655 0.4574 0.289 Uiso 1 1 calc R . .
H24C H 0.5076 1.3228 0.3756 0.289 Uiso 1 1 calc R . .
O1W O 0.4447(19) 0.959(2) 0.3891(19) 0.184(7) Uiso 0.33 1 d P . .
O2W O 0.529(3) 0.905(3) 0.427(3) 0.229(10) Uiso 0.33 1 d P . .
O3W O 0.478(2) 0.841(2) 0.462(2) 0.209(9) Uiso 0.33 1 d P . .

loop_
_atom_site_aniso_label
_atom_site_aniso_U_11
_atom_site_aniso_U_22
_atom_site_aniso_U_33
_atom_site_aniso_U_23
_atom_site_aniso_U_13
_atom_site_aniso_U_12
Si1 0.0830(11) 0.0745(10) 0.1678(18) 0.0324(11) 0.0696(11) 0.0100(8)
Si2 0.0873(10) 0.1015(12) 0.0674(9) 0.0332(8) 0.0106(7) 0.0437(9)
Si3 0.1022(11) 0.0873(11) 0.0779(9) 0.0236(8) 0.0425(8) -0.0031(8)
Si4 0.0894(10) 0.0483(7) 0.1087(12) 0.0177(8) 0.0114(8) 0.0202(7)
S1 0.0617(14) 0.0449(13) 0.098(2) 0.0408(14) 0.0396(12) 0.0215(10)
S2 0.0710(15) 0.071(2) 0.0716(18) 0.0426(14) 0.0250(13) 0.0279(13)
S3 0.087(3) 0.078(2) 0.087(2) 0.0356(17) 0.042(2) 0.0221(18)
S4 0.0710(15) 0.0563(12) 0.0835(17) 0.0345(13) 0.0316(13) 0.0203(11)
C25 0.101(15) 0.083(11) 0.076(9) 0.037(8) 0.036(11) 0.024(9)
C26 0.064(10) 0.067(6) 0.055(5) 0.021(4) 0.026(7) 0.033(8)
C27 0.059(6) 0.052(8) 0.059(6) 0.040(5) 0.017(5) 0.018(5)
C28 0.050(10) 0.053(6) 0.063(9) 0.023(5) 0.018(6) 0.017(5)
S5 0.091(3) 0.082(4) 0.113(4) 0.048(4) 0.041(3) 0.009(3)
S6 0.055(3) 0.075(3) 0.076(3) 0.036(2) 0.0217(17) 0.0255(19)
S7 0.063(2) 0.056(2) 0.070(2) 0.0415(17) 0.0274(19) 0.0249(15)
S8 0.067(4) 0.054(2) 0.082(3) 0.0316(18) 0.033(2) 0.0216(17)
C29 0.076(7) 0.073(8) 0.079(7) 0.036(4) 0.031(4) 0.021(3)
C30 0.111(14) 0.073(9) 0.099(15) 0.063(10) 0.040(10) 0.031(9)
C31 0.062(13) 0.08(2) 0.081(14) 0.031(13) 0.002(9) 0.003(10)
C32 0.102(10) 0.102(11) 0.102(10) 0.048(5) 0.038(5) 0.026(4)
C1 0.070(3) 0.062(3) 0.098(3) 0.036(3) 0.044(2) 0.024(2)
C2 0.072(3) 0.069(3) 0.067(3) 0.031(2) 0.021(2) 0.029(2)
C3 0.071(3) 0.061(3) 0.075(3) 0.026(2) 0.027(2) 0.009(2)
C4 0.066(3) 0.054(2) 0.081(3) 0.030(2) 0.025(2) 0.018(2)
C5 0.072(3) 0.049(2) 0.059(2) 0.0232(19) 0.020(2) 0.0129(19)
C6 0.071(3) 0.048(2) 0.062(2) 0.0214(19) 0.022(2) 0.0183(19)
C7 0.058(2) 0.048(2) 0.067(2) 0.023(2) 0.013(2) 0.0123(18)
C8 0.050(2) 0.055(2) 0.070(3) 0.025(2) 0.0188(19) 0.0101(18)
C9 0.057(2) 0.056(2) 0.069(3) 0.034(2) 0.0213(19) 0.0107(18)
C10 0.060(2) 0.050(2) 0.063(2) 0.0297(19) 0.0178(18) 0.0143(17)
C11 0.055(2) 0.056(2) 0.063(2) 0.028(2) 0.0176(18) 0.0184(18)
C12 0.058(2) 0.054(2) 0.063(2) 0.0254(19) 0.0195(18) 0.0143(18)
C13 0.078(5) 0.175(9) 0.357(17) 0.065(10) 0.082(7) 0.036(5)
C14 0.166(8) 0.174(9) 0.349(15) 0.161(10) 0.158(10) 0.048(7)
C15 0.236(12) 0.147(9) 0.217(11) -0.030(8) 0.115(10) -0.084(8)
C16 0.294(17) 0.79(4) 0.204(11) 0.345(19) 0.162(12) 0.35(2)
C17 0.171(8) 0.139(7) 0.167(8) 0.067(6) 0.044(6) 0.091(6)
C18 0.200(12) 0.154(9) 0.41(2) 0.138(11) -0.189(14) -0.055(8)
C19 0.260(12) 0.216(11) 0.149(8) -0.057(7) 0.096(8) -0.099(9)
C20 0.153(8) 0.445(16) 0.153(8) 0.090(10) 0.063(7) 0.022(10)
C21 0.361(14) 0.147(8) 0.201(9) 0.073(7) 0.165(10) 0.023(9)
C22 0.119(6) 0.074(4) 0.341(14) 0.066(7) 0.038(7) -0.004(4)
C23 0.136(6) 0.076(4) 0.149(6) 0.053(4) 0.020(5) 0.039(4)
C24 0.274(13) 0.125(7) 0.158(8) 0.021(6) 0.107(8) 0.091(8)

loop_
_atom_type_symbol
_atom_type_description
_atom_type_scat_dispersion_real
_atom_type_scat_dispersion_imag
_atom_type_scat_source
C C 0.0033 0.0016 'International Tables Vol C Tables 4.2.6.8 and 6.1.1.4'
S S 0.1246 0.1234 'International Tables Vol C Tables 4.2.6.8 and 6.1.1.4'
Si Si 0.0817 0.0704 'International Tables Vol C Tables 4.2.6.8 and 6.1.1.4'
H H 0.0000 0.0000 'International Tables Vol C Tables 4.2.6.8 and 6.1.1.4'
O O 0.0106 0.0060 'International Tables Vol C Tables 4.2.6.8 and 6.1.1.4'

loop_
_geom_angle_atom_site_label_1
_geom_angle_atom_site_label_2
_geom_angle_atom_site_label_3
_geom_angle
C13 Si1 C1 106.9(4)
C13 Si1 C15 113.9(7)
C1 Si1 C15 112.0(4)
C13 Si1 C14 109.7(6)
C1 Si1 C14 108.3(4)
C15 Si1 C14 105.9(6)
C16 Si2 C17 116.3(8)
C16 Si2 C18 108.1(10)
C17 Si2 C18 107.5(7)
C16 Si2 C2 109.2(4)
C17 Si2 C2 107.8(3)
C18 Si2 C2 107.6(4)
C21 Si3 C19 122.6(7)
C21 Si3 C20 91.4(8)
C19 Si3 C20 110.4(8)
C21 Si3 C3 110.6(4)
C19 Si3 C3 110.1(4)
C20 Si3 C3 110.1(4)
C22 Si4 C23 115.1(5)
C22 Si4 C4 110.3(3)
C23 Si4 C4 108.0(2)
C22 Si4 C24 104.2(6)
C23 Si4 C24 111.9(5)
C4 Si4 C24 107.0(3)
C1 S1 C5 92.5(3)
C2 S2 C6 91.0(3)
C3 S3 C8 93.4(4)
C4 S4 C10 92.7(3)
C1 C25 C12 115.8(15)
C1 C25 H25 122.1
C12 C25 H25 122.1
C7 C26 C2 116.1(10)
C7 C26 H26 122.0
C2 C26 H26 122.0
C3 C27 C9 115.2(8)
C3 C27 H27 122.4
C9 C27 H27 122.4
C4 C28 C11 114.0(11)
C4 C28 H28 123.0
C11 C28 H28 123.0
C1 S5 C12 93.3(6)
C2 S6 C7 88.8(3)
C3 S7 C9 90.5(3)
C4 S8 C11 90.7(4)
C5 C29 C1 112.7(11)
C5 C29 H29 123.6
C1 C29 H29 123.6
C2 C30 C6 120.4(13)
C2 C30 H30 119.8
C6 C30 H30 119.8
C8 C31 C3 114.7(16)
C8 C31 H31 122.6
C3 C31 H31 122.6
C10 C32 C4 118.5(13)
C10 C32 H32 120.8
C4 C32 H32 120.8
C25 C1 C29 97.3(11)
C25 C1 S5 13.6(12)
C29 C1 S5 110.0(7)
C25 C1 S1 108.3(9)
C29 C1 S1 13.2(6)
S5 C1 S1 121.6(5)
C25 C1 Si1 130.8(9)
C29 C1 Si1 131.8(7)
S5 C1 Si1 117.7(4)
S1 C1 Si1 120.8(3)
C30 C2 C26 93.5(8)
C30 C2 S2 15.8(7)
C26 C2 S2 109.3(6)
C30 C2 S6 108.3(7)
C26 C2 S6 15.4(5)
S2 C2 S6 124.1(4)
C30 C2 Si2 135.7(7)
C26 C2 Si2 130.7(6)
S2 C2 Si2 119.9(3)
S6 C2 Si2 116.0(3)
C27 C3 C31 97.9(11)
C27 C3 S3 109.0(6)
C31 C3 S3 11.2(10)
C27 C3 S7 13.7(6)
C31 C3 S7 111.5(10)
S3 C3 S7 122.6(4)
C27 C3 Si3 130.9(6)
C31 C3 Si3 131.2(9)
S3 C3 Si3 120.1(3)
S7 C3 Si3 117.3(3)
C28 C4 C32 96.2(10)
C28 C4 S8 13.1(8)
C32 C4 S8 109.1(8)
C28 C4 S4 110.2(7)
C32 C4 S4 14.1(7)
S8 C4 S4 123.1(4)
C28 C4 Si4 130.8(7)
C32 C4 Si4 132.9(8)
S8 C4 Si4 117.9(3)
S4 C4 Si4 119.0(3)
C12 C5 C29 105.2(7)
C12 C5 C6 128.7(4)
C29 C5 C6 125.7(7)
C12 C5 S1 114.8(3)
C29 C5 S1 11.9(7)
C6 C5 S1 116.6(3)
C7 C6 C30 102.7(8)
C7 C6 C5 129.2(4)
C30 C6 C5 128.2(8)
C7 C6 S2 116.4(3)
C30 C6 S2 13.7(8)
C5 C6 S2 114.4(3)
C6 C7 C26 107.1(7)
C6 C7 C8 127.6(4)
C26 C7 C8 125.2(7)
C6 C7 S6 119.6(4)
C26 C7 S6 13.3(7)
C8 C7 S6 112.4(4)
C9 C8 C31 106.9(10)
C9 C8 C7 127.7(4)
C31 C8 C7 125.1(10)
C9 C8 S3 117.0(4)
C31 C8 S3 10.2(11)
C7 C8 S3 115.1(4)
C8 C9 C27 105.1(6)
C8 C9 C10 128.0(4)
C27 C9 C10 126.7(6)
C8 C9 S7 116.4(4)
C27 C9 S7 11.4(6)
C10 C9 S7 115.4(3)
C11 C10 C32 104.3(8)
C11 C10 C9 128.5(4)
C32 C10 C9 127.1(8)
C11 C10 S4 116.1(3)
C32 C10 S4 11.9(8)
C9 C10 S4 115.4(3)
C10 C11 C28 106.8(7)
C10 C11 C12 128.3(4)
C28 C11 C12 124.9(7)
C10 C11 S8 117.4(4)
C28 C11 S8 10.8(8)
C12 C11 S8 114.3(4)
C5 C12 C25 108.4(9)
C5 C12 C11 127.6(4)
C25 C12 C11 123.9(9)
C5 C12 S5 117.6(5)
C25 C12 S5 9.9(12)
C11 C12 S5 114.5(4)
Si1 C13 H13A 109.5
Si1 C13 H13B 109.5
H13A C13 H13B 109.5
Si1 C13 H13C 109.5
H13A C13 H13C 109.5
H13B C13 H13C 109.5
Si1 C14 H14A 109.5
Si1 C14 H14B 109.5
H14A C14 H14B 109.5
Si1 C14 H14C 109.5
H14A C14 H14C 109.5
H14B C14 H14C 109.5
Si1 C15 H15A 109.5
Si1 C15 H15B 109.5
H15A C15 H15B 109.5
Si1 C15 H15C 109.5
H15A C15 H15C 109.5
H15B C15 H15C 109.5
Si2 C16 H16A 109.5
Si2 C16 H16B 109.5
H16A C16 H16B 109.5
Si2 C16 H16C 109.5
H16A C16 H16C 109.5
H16B C16 H16C 109.5
Si2 C17 H17A 109.5
Si2 C17 H17B 109.5
H17A C17 H17B 109.5
Si2 C17 H17C 109.5
H17A C17 H17C 109.5
H17B C17 H17C 109.5
Si2 C18 H18A 109.5
Si2 C18 H18B 109.5
H18A C18 H18B 109.5
Si2 C18 H18C 109.5
H18A C18 H18C 109.5
H18B C18 H18C 109.5
Si3 C19 H19A 109.5
Si3 C19 H19B 109.5
H19A C19 H19B 109.5
Si3 C19 H19C 109.5
H19A C19 H19C 109.5
H19B C19 H19C 109.5
Si3 C20 H20A 109.5
Si3 C20 H20B 109.5
H20A C20 H20B 109.5
Si3 C20 H20C 109.5
H20A C20 H20C 109.5
H20B C20 H20C 109.5
Si3 C21 H21A 109.5
Si3 C21 H21B 109.5
H21A C21 H21B 109.5
Si3 C21 H21C 109.5
H21A C21 H21C 109.5
H21B C21 H21C 109.5
Si4 C22 H22A 109.5
Si4 C22 H22B 109.5
H22A C22 H22B 109.5
Si4 C22 H22C 109.5
H22A C22 H22C 109.5
H22B C22 H22C 109.5
Si4 C23 H23A 109.5
Si4 C23 H23B 109.5
H23A C23 H23B 109.5
Si4 C23 H23C 109.5
H23A C23 H23C 109.5
H23B C23 H23C 109.5
Si4 C24 H24A 109.5
Si4 C24 H24B 109.5
H24A C24 H24B 109.5
Si4 C24 H24C 109.5
H24A C24 H24C 109.5
H24B C24 H24C 109.5
O3W O2W O1W 103(3)

loop_
_geom_bond_atom_site_label_1
_geom_bond_atom_site_label_2
_geom_bond_distance
Si1 C13 1.833(9)
Si1 C1 1.857(5)
Si1 C15 1.819(9)
Si1 C14 1.911(11)
Si2 C16 1.754(9)
Si2 C17 1.804(8)
Si2 C18 1.826(13)
Si2 C2 1.865(4)
Si3 C21 1.679(10)
Si3 C19 1.730(9)
Si3 C20 1.759(13)
Si3 C3 1.869(5)
Si4 C22 1.813(8)
Si4 C23 1.831(7)
Si4 C4 1.863(4)
Si4 C24 1.861(10)
S1 C1 1.702(5)
S1 C5 1.725(5)
S2 C2 1.681(6)
S2 C6 1.745(6)
S3 C3 1.640(8)
S3 C8 1.682(7)
S4 C4 1.668(6)
S4 C10 1.710(5)
C25 C1 1.427(18)
C25 C12 1.425(18)
C25 H25 0.9300
C26 C7 1.409(14)
C26 C2 1.444(15)
C26 H26 0.9300
C27 C3 1.433(14)
C27 C9 1.452(13)
C27 H27 0.9300
C28 C4 1.436(16)
C28 C11 1.460(15)
C28 H28 0.9300
S5 C1 1.601(10)
S5 C12 1.719(11)
S6 C2 1.710(8)
S6 C7 1.751(7)
S7 C3 1.673(7)
S7 C9 1.757(7)
S8 C4 1.663(9)
S8 C11 1.751(8)
C29 C5 1.472(15)
C29 C1 1.502(15)
C29 H29 0.9300
C30 C2 1.408(17)
C30 C6 1.408(15)
C30 H30 0.9300
C31 C8 1.442(19)
C31 C3 1.431(19)
C31 H31 0.9300
C32 C10 1.404(16)
C32 C4 1.440(16)
C32 H32 0.9300
C5 C12 1.360(6)
C5 C6 1.465(6)
C6 C7 1.354(6)
C7 C8 1.477(6)
C8 C9 1.361(6)
C9 C10 1.463(6)
C10 C11 1.370(6)
C11 C12 1.465(6)
C13 H13A 0.9600
C13 H13B 0.9600
C13 H13C 0.9600
C14 H14A 0.9600
C14 H14B 0.9600
C14 H14C 0.9600
C15 H15A 0.9600
C15 H15B 0.9600
C15 H15C 0.9600
C16 H16A 0.9600
C16 H16B 0.9600
C16 H16C 0.9600
C17 H17A 0.9600
C17 H17B 0.9600
C17 H17C 0.9600
C18 H18A 0.9600
C18 H18B 0.9600
C18 H18C 0.9600
C19 H19A 0.9600
C19 H19B 0.9600
C19 H19C 0.9600
C20 H20A 0.9600
C20 H20B 0.9600
C20 H20C 0.9600
C21 H21A 0.9600
C21 H21B 0.9600
C21 H21C 0.9600
C22 H22A 0.9600
C22 H22B 0.9600
C22 H22C 0.9600
C23 H23A 0.9600
C23 H23B 0.9600
C23 H23C 0.9600
C24 H24A 0.9600
C24 H24B 0.9600
C24 H24C 0.9600
O1W O2W 1.39(3)
O2W O3W 1.36(3)
